data_7234471
loop_
_publ_author_name
'Thaksen Jadhav'
'Bhausaheb Dhokale'
'Shaikh M. Mobin'
'Rajneesh Misra'

_publ_section_title
;
 Aggregation induced emission and mechanochromism in pyrenoimidazoles
;
_journal_name_full 'Journal of Materials Chemistry C'
_journal_page_first 9981
_journal_page_last 9988
_journal_paper_doi 10.1039/C5TC02181B
_journal_volume 3
_journal_year 2015
_chemical_formula_sum 'C55 H36 N2'
_chemical_formula_weight 724.85
_space_group_crystal_system triclinic
_space_group_IT_number 2
_space_group_name_Hall '-P 1'
_space_group_name_H-M_alt 'P -1'
_atom_sites_solution_hydrogens geom
_cell_angle_alpha 75.523(8)
_cell_angle_beta 85.392(6)
_cell_angle_gamma 73.484(7)
_cell_formula_units_Z 2
_cell_length_a 9.4209(6)
_cell_length_b 12.0079(11)
_cell_length_c 21.6114(18)
_cell_measurement_reflns_used 2465
_cell_measurement_temperature 293(2)
_cell_measurement_theta_max 56.6450
_cell_measurement_theta_min 4.2400
_cell_volume 2269.4(3)
_computing_cell_refinement 'CrysAlis RED, Oxford Diffraction Ltd.,'
_computing_data_collection 'CrysAlis CCD, Oxford Diffraction Ltd.,'
_computing_data_reduction 'CrysAlis RED, Oxford Diffraction Ltd.,'
_computing_molecular_graphics Ortep3
_computing_publication_material Shelx97
_computing_structure_refinement 'SHELXL-2014/7 (Sheldrick, 2014)'
_computing_structure_solution 'SHELXS-97 (Sheldrick, 1997)'
_diffrn_ambient_temperature 150(2)
_diffrn_detector_area_resol_mean 15.9948
_diffrn_measured_fraction_theta_full 0.999
_diffrn_measured_fraction_theta_max 0.999
_diffrn_measurement_device_type 'OXFORD DIFFRACTION SUPER NOVA'
_diffrn_measurement_method \w/q-scan
_diffrn_radiation_monochromator graphite
_diffrn_radiation_source 'Micro-Focus (Cu) X-ray Source'
_diffrn_radiation_type CuK\a
_diffrn_radiation_wavelength 1.5418
_diffrn_reflns_av_R_equivalents 0.0408
_diffrn_reflns_av_unetI/netI 0.0561
_diffrn_reflns_Laue_measured_fraction_full 0.999
_diffrn_reflns_Laue_measured_fraction_max 0.999
_diffrn_reflns_limit_h_max 7
_diffrn_reflns_limit_h_min -9
_diffrn_reflns_limit_k_max 11
_diffrn_reflns_limit_k_min -11
_diffrn_reflns_limit_l_max 21
_diffrn_reflns_limit_l_min -21
_diffrn_reflns_number 9573
_diffrn_reflns_point_group_measured_fraction_full 0.999
_diffrn_reflns_point_group_measured_fraction_max 0.999
_diffrn_reflns_theta_full 49.989
_diffrn_reflns_theta_max 49.989
_diffrn_reflns_theta_min 3.953
_exptl_absorpt_coefficient_mu 0.468
_exptl_absorpt_correction_T_max 1.00000
_exptl_absorpt_correction_T_min 0.85897
_exptl_absorpt_correction_type multi-scan
_exptl_absorpt_process_details
;
CrysAlisPro, Agilent Technologies,
Version 1.171.37.35 (release 13-08-2014 CrysAlis171 .NET)
(compiled Aug 13 2014,18:06:01)
Empirical absorption correction using spherical harmonics,
 implemented in SCALE3 ABSPACK scaling algorithm.
;
_exptl_crystal_colour colorless
_exptl_crystal_density_diffrn 1.061
_exptl_crystal_density_method 'not measured'
_exptl_crystal_description block
_exptl_crystal_F_000 760
_exptl_crystal_size_max 0.230
_exptl_crystal_size_mid 0.190
_exptl_crystal_size_min 0.130
_refine_diff_density_max 0.348
_refine_diff_density_min -0.253
_refine_diff_density_rms 0.078
_refine_ls_extinction_coef 0.0011(5)
_refine_ls_extinction_expression Fc^*^=kFc[1+0.001xFc^2^\l^3^/sin(2\q)]^-1/4^
_refine_ls_extinction_method 'SHELXL-2014/7 (Sheldrick 2014'
_refine_ls_goodness_of_fit_ref 1.153
_refine_ls_hydrogen_treatment constr
_refine_ls_matrix_type full
_refine_ls_number_parameters 516
_refine_ls_number_reflns 4648
_refine_ls_number_restraints 0
_refine_ls_restrained_S_all 1.153
_refine_ls_R_factor_all 0.1268
_refine_ls_R_factor_gt 0.1041
_refine_ls_shift/su_max 0.000
_refine_ls_shift/su_mean 0.000
_refine_ls_structure_factor_coef Fsqd
_refine_ls_weighting_details 'w=1/[\s^2^(Fo^2^)+(0.2000P)^2^] where P=(Fo^2^+2Fc^2^)/3'
_refine_ls_weighting_scheme calc
_refine_ls_wR_factor_gt 0.3147
_refine_ls_wR_factor_ref 0.3349
_reflns_Friedel_coverage 0.000
_reflns_Friedel_fraction_full .
_reflns_Friedel_fraction_max .
_reflns_number_gt 2927
_reflns_number_total 4648
_reflns_threshold_expression 'I > 2\s(I)'
_cod_data_source_file J-Mater-Chem-C-2015-3-9981.cif
_cod_data_source_block 1
_cod_depositor_comments
;

2025-01-30
Z value and formula fixed to values more according to usual
chemical conventions.                 miguel
;
_cod_original_formula_weight 144.97
_cod_original_formula_units_Z 10
_cod_original_formula_sum 'C11 H7.20 N0.40'
_cod_database_code 7234471
_shelx_space_group_comment
;
The symmetry employed for this shelxl refinement is uniquely defined
by the following loop, which should always be used as a source of
symmetry information in preference to the above space-group names.
They are only intended as comments.
;
_shelx_estimated_absorpt_t_min 0.900
_shelx_estimated_absorpt_t_max 0.942

loop_
_space_group_symop_operation_xyz
'x, y, z'
'-x, -y, -z'

loop_
_atom_site_label
_atom_site_type_symbol
_atom_site_fract_x
_atom_site_fract_y
_atom_site_fract_z
_atom_site_U_iso_or_equiv
_atom_site_adp_type
_atom_site_occupancy
_atom_site_site_symmetry_order
_atom_site_calc_flag
_atom_site_refinement_flags_posn
_atom_site_refinement_flags_adp
_atom_site_refinement_flags_occupancy
_atom_site_disorder_assembly
_atom_site_disorder_group
N1 N 0.4581(5) 0.2870(4) 0.2028(2) 0.0760(13) Uani 1 1 d . . . . .
N2 N 0.3313(5) 0.4726(4) 0.2083(2) 0.0811(14) Uani 1 1 d . . . . .
C1 C 0.3756(6) 0.3974(5) 0.1707(3) 0.0807(17) Uani 1 1 d . . . . .
C2 C 0.4642(6) 0.2931(5) 0.2659(2) 0.0673(14) Uani 1 1 d . . . . .
C3 C 0.3854(6) 0.4073(5) 0.2673(2) 0.0653(14) Uani 1 1 d . . . . .
C4 C 0.3624(6) 0.4496(5) 0.3252(3) 0.0775(16) Uani 1 1 d . . . . .
C5 C 0.2853(7) 0.5668(6) 0.3282(3) 0.0920(19) Uani 1 1 d . . . . .
H5 H 0.2438 0.6228 0.2916 0.110 Uiso 1 1 calc R U . . .
C6 C 0.2717(8) 0.5981(6) 0.3855(4) 0.101(2) Uani 1 1 d . . . . .
H6 H 0.2205 0.6757 0.3876 0.122 Uiso 1 1 calc R U . . .
C7 C 0.3313(9) 0.5180(8) 0.4392(4) 0.107(2) Uani 1 1 d . . . . .
H7 H 0.3213 0.5426 0.4772 0.128 Uiso 1 1 calc R U . . .
C8 C 0.4070(7) 0.4003(7) 0.4395(3) 0.0882(18) Uani 1 1 d . . . . .
C9 C 0.4667(9) 0.3151(8) 0.4969(3) 0.105(2) Uani 1 1 d . . . . .
H9 H 0.4557 0.3378 0.5355 0.126 Uiso 1 1 calc R U . . .
C10 C 0.5383(8) 0.2024(8) 0.4947(3) 0.102(2) Uani 1 1 d . . . . .
H10 H 0.5729 0.1472 0.5327 0.122 Uiso 1 1 calc R U . . .
C11 C 0.5630(7) 0.1650(6) 0.4383(3) 0.0818(17) Uani 1 1 d . . . . .
C12 C 0.6406(7) 0.0463(7) 0.4375(3) 0.099(2) Uani 1 1 d . . . . .
H12 H 0.6756 -0.0081 0.4755 0.118 Uiso 1 1 calc R U . . .
C13 C 0.6654(7) 0.0095(6) 0.3807(3) 0.100(2) Uani 1 1 d . . . . .
H13 H 0.7197 -0.0686 0.3812 0.119 Uiso 1 1 calc R U . . .
C14 C 0.6102(6) 0.0876(5) 0.3228(3) 0.0768(16) Uani 1 1 d . . . . .
H14 H 0.6256 0.0614 0.2851 0.092 Uiso 1 1 calc R U . . .
C15 C 0.5306(6) 0.2074(5) 0.3222(3) 0.0710(15) Uani 1 1 d . . . . .
C16 C 0.5069(6) 0.2451(5) 0.3794(2) 0.0715(16) Uani 1 1 d . . . . .
C17 C 0.4267(6) 0.3658(5) 0.3809(3) 0.0740(16) Uani 1 1 d . . . . .
C18 C 0.5263(7) 0.1858(6) 0.1786(3) 0.0839(18) Uani 1 1 d . . . . .
C19 C 0.6722(8) 0.1675(6) 0.1569(3) 0.099(2) Uani 1 1 d . . . . .
H19 H 0.7240 0.2227 0.1573 0.119 Uiso 1 1 calc R U . . .
C20 C 0.7395(13) 0.0659(10) 0.1347(4) 0.154(4) Uani 1 1 d . . . . .
H20 H 0.8375 0.0511 0.1207 0.185 Uiso 1 1 calc R U . . .
C21 C 0.657(2) -0.0146(11) 0.1338(6) 0.186(6) Uani 1 1 d . . . . .
H21 H 0.6997 -0.0803 0.1166 0.223 Uiso 1 1 calc R U . . .
C22 C 0.5124(19) 0.0011(12) 0.1579(7) 0.195(6) Uani 1 1 d . . . . .
H22 H 0.4609 -0.0555 0.1604 0.234 Uiso 1 1 calc R U . . .
C23 C 0.4505(11) 0.1044(9) 0.1778(4) 0.132(3) Uani 1 1 d . . . . .
H23 H 0.3521 0.1199 0.1913 0.158 Uiso 1 1 calc R U . . .
C24 C 0.3322(7) 0.4320(5) 0.1026(3) 0.0806(17) Uani 1 1 d . . . . .
C25 C 0.3982(10) 0.3737(8) 0.0575(3) 0.151(4) Uani 1 1 d . . . . .
H25 H 0.4781 0.3062 0.0682 0.181 Uiso 1 1 calc R U . . .
C26 C 0.3464(10) 0.4147(8) -0.0056(3) 0.145(4) Uani 1 1 d . . . . .
H26 H 0.3901 0.3693 -0.0347 0.174 Uiso 1 1 calc R U . . .
C27 C 0.2404(7) 0.5128(6) -0.0262(3) 0.0840(17) Uani 1 1 d . . . . .
C28 C 0.1729(9) 0.5681(7) 0.0196(3) 0.125(3) Uani 1 1 d . . . . .
H28 H 0.0926 0.6352 0.0087 0.149 Uiso 1 1 calc R U . . .
C29 C 0.2192(9) 0.5284(7) 0.0823(3) 0.125(3) Uani 1 1 d . . . . .
H29 H 0.1693 0.5708 0.1119 0.150 Uiso 1 1 calc R U . . .
C30 C 0.1929(7) 0.5570(5) -0.0932(3) 0.0851(18) Uani 1 1 d . . . . .
C31 C 0.2861(7) 0.5312(6) -0.1435(3) 0.0860(18) Uani 1 1 d . . . . .
H31 H 0.3831 0.4854 -0.1345 0.103 Uiso 1 1 calc R U . . .
C32 C 0.2420(7) 0.5700(5) -0.2063(3) 0.0827(17) Uani 1 1 d . . . . .
H32 H 0.3087 0.5480 -0.2381 0.099 Uiso 1 1 calc R U . . .
C33 C 0.0983(6) 0.6420(5) -0.2232(3) 0.0769(16) Uani 1 1 d . . . . .
C34 C 0.0024(7) 0.6680(6) -0.1734(3) 0.096(2) Uani 1 1 d . . . . .
H34 H -0.0940 0.7150 -0.1828 0.116 Uiso 1 1 calc R U . . .
C35 C 0.0457(7) 0.6260(6) -0.1091(3) 0.099(2) Uani 1 1 d . . . . .
H35 H -0.0224 0.6435 -0.0769 0.119 Uiso 1 1 calc R U . . .
C36 C 0.0474(6) 0.6904(5) -0.2899(3) 0.0711(15) Uani 1 1 d . . . . .
C37 C 0.0783(6) 0.6250(5) -0.3336(3) 0.0791(17) Uani 1 1 d . . . . .
C38 C -0.0414(6) 0.8181(5) -0.3050(3) 0.0748(16) Uani 1 1 d . . . . .
C42 C -0.2638(8) 0.9705(8) -0.3445(4) 0.123(3) Uani 1 1 d . . . . .
H42 H -0.3551 0.9929 -0.3643 0.148 Uiso 1 1 calc R U . . .
C43 C -0.1802(6) 0.8523(6) -0.3338(3) 0.0841(18) Uani 1 1 d . . . . .
H43 H -0.2158 0.7960 -0.3456 0.101 Uiso 1 1 calc R U . . .
C44 C 0.0460(6) 0.6800(5) -0.4033(3) 0.0792(17) Uani 1 1 d . . . . .
C45 C 0.0880(7) 0.7786(6) -0.4361(3) 0.0887(18) Uani 1 1 d . . . . .
H45 H 0.1386 0.8134 -0.4145 0.106 Uiso 1 1 calc R U . . .
C46 C 0.0580(8) 0.8280(6) -0.4995(3) 0.0923(19) Uani 1 1 d . . . . .
H46 H 0.0877 0.8953 -0.5209 0.111 Uiso 1 1 calc R U . . .
C47 C -0.0181(8) 0.7751(8) -0.5314(3) 0.107(2) Uani 1 1 d . . . . .
H47 H -0.0412 0.8084 -0.5744 0.129 Uiso 1 1 calc R U . . .
C48 C -0.0586(7) 0.6761(7) -0.5006(3) 0.099(2) Uani 1 1 d . . . . .
H48 H -0.1068 0.6401 -0.5225 0.119 Uiso 1 1 calc R U . . .
C49 C -0.0287(7) 0.6294(6) -0.4375(3) 0.0919(19) Uani 1 1 d . . . . .
H49 H -0.0585 0.5620 -0.4165 0.110 Uiso 1 1 calc R U . . .
C50 C 0.1436(7) 0.4919(6) -0.3168(3) 0.0867(18) Uani 1 1 d . . . . .
C51 C 0.2723(9) 0.4396(7) -0.3456(3) 0.109(2) Uani 1 1 d . . . . .
H51 H 0.3184 0.4877 -0.3763 0.131 Uiso 1 1 calc R U . . .
C52 C 0.3346(11) 0.3172(8) -0.3300(4) 0.136(3) Uani 1 1 d . . . . .
H52 H 0.4227 0.2825 -0.3491 0.163 Uiso 1 1 calc R U . . .
C53 C 0.2647(16) 0.2503(8) -0.2868(6) 0.156(4) Uani 1 1 d . . . . .
H53 H 0.3053 0.1678 -0.2758 0.187 Uiso 1 1 calc R U . . .
C54 C 0.1318(13) 0.3004(8) -0.2574(5) 0.139(3) Uani 1 1 d . . . . .
H54 H 0.0827 0.2530 -0.2279 0.166 Uiso 1 1 calc R U . . .
C55 C 0.0806(8) 0.4154(7) -0.2732(3) 0.103(2) Uani 1 1 d . . . . .
H55 H -0.0064 0.4490 -0.2532 0.124 Uiso 1 1 calc R U . . .
C39 C -0.0003(8) 0.9059(6) -0.2871(3) 0.096(2) Uani 1 1 d . . . . .
H39 H 0.0891 0.8845 -0.2659 0.115 Uiso 1 1 calc R U . . .
C40 C -0.0808(10) 1.0213(7) -0.2981(4) 0.113(2) Uani 1 1 d . . . . .
H40 H -0.0448 1.0775 -0.2863 0.136 Uiso 1 1 calc R U . . .
C41 C -0.2157(11) 1.0551(7) -0.3268(4) 0.126(3) Uani 1 1 d . . . . .
H41 H -0.2734 1.1340 -0.3340 0.151 Uiso 1 1 calc R U . . .

loop_
_atom_site_aniso_label
_atom_site_aniso_U_11
_atom_site_aniso_U_22
_atom_site_aniso_U_33
_atom_site_aniso_U_23
_atom_site_aniso_U_13
_atom_site_aniso_U_12
N1 0.083(3) 0.071(3) 0.063(3) -0.009(2) -0.010(2) -0.006(2)
N2 0.084(3) 0.086(3) 0.059(3) -0.009(3) 0.005(2) -0.009(3)
C1 0.076(4) 0.081(4) 0.069(4) -0.004(3) -0.001(3) -0.007(3)
C2 0.068(3) 0.080(4) 0.050(4) -0.011(3) -0.003(2) -0.017(3)
C3 0.072(3) 0.070(4) 0.050(4) -0.010(3) -0.003(3) -0.018(3)
C4 0.079(4) 0.092(4) 0.058(4) -0.005(3) 0.005(3) -0.031(3)
C5 0.109(5) 0.076(4) 0.084(5) -0.019(3) 0.019(4) -0.021(4)
C6 0.131(6) 0.086(5) 0.091(5) -0.030(4) 0.026(4) -0.037(4)
C7 0.129(6) 0.131(7) 0.090(6) -0.053(5) 0.027(5) -0.067(5)
C8 0.095(4) 0.117(6) 0.068(5) -0.029(4) 0.010(3) -0.050(4)
C9 0.115(6) 0.161(7) 0.054(4) -0.025(5) -0.008(4) -0.062(5)
C10 0.110(5) 0.139(7) 0.055(4) 0.000(4) -0.021(4) -0.047(5)
C11 0.077(4) 0.109(5) 0.056(4) -0.002(4) -0.017(3) -0.030(4)
C12 0.081(4) 0.138(7) 0.066(5) 0.011(4) -0.024(3) -0.037(4)
C13 0.091(5) 0.093(5) 0.090(5) 0.005(4) -0.018(4) -0.005(4)
C14 0.073(4) 0.081(4) 0.064(4) -0.006(3) -0.007(3) -0.011(3)
C15 0.071(3) 0.070(4) 0.063(4) 0.001(3) -0.009(3) -0.018(3)
C16 0.070(3) 0.092(4) 0.054(4) -0.006(3) -0.002(3) -0.033(3)
C17 0.078(4) 0.091(4) 0.059(4) -0.015(3) -0.004(3) -0.034(3)
C18 0.092(5) 0.081(4) 0.076(4) -0.020(3) -0.022(3) -0.011(4)
C19 0.098(5) 0.106(5) 0.080(4) -0.022(4) -0.005(4) -0.006(4)
C20 0.174(9) 0.138(8) 0.108(6) -0.051(6) 0.003(6) 0.038(7)
C21 0.265(18) 0.120(8) 0.167(11) -0.075(8) -0.019(11) -0.002(10)
C22 0.245(17) 0.155(10) 0.196(13) -0.092(9) -0.020(12) -0.024(11)
C23 0.142(7) 0.144(8) 0.109(6) -0.032(5) -0.006(5) -0.034(7)
C24 0.086(4) 0.092(4) 0.051(4) -0.008(3) 0.000(3) -0.011(3)
C25 0.156(7) 0.167(8) 0.063(5) -0.022(5) -0.018(5) 0.059(6)
C26 0.149(7) 0.166(8) 0.061(5) -0.023(5) -0.025(5) 0.049(6)
C27 0.080(4) 0.095(4) 0.063(4) -0.006(3) -0.005(3) -0.011(3)
C28 0.135(6) 0.120(6) 0.073(5) -0.020(4) -0.032(4) 0.042(5)
C29 0.132(6) 0.132(6) 0.059(4) -0.012(4) -0.007(4) 0.037(5)
C30 0.085(4) 0.102(4) 0.049(4) 0.001(3) -0.007(3) -0.010(3)
C31 0.072(4) 0.110(5) 0.059(4) 0.001(3) -0.010(3) -0.014(3)
C32 0.079(4) 0.102(4) 0.055(4) -0.011(3) 0.006(3) -0.014(3)
C33 0.073(4) 0.092(4) 0.053(3) -0.005(3) -0.007(3) -0.011(3)
C34 0.078(4) 0.121(5) 0.060(4) 0.002(3) -0.007(3) 0.003(4)
C35 0.077(4) 0.133(5) 0.060(4) -0.008(3) 0.004(3) -0.002(4)
C36 0.066(3) 0.087(4) 0.054(4) -0.005(3) -0.002(3) -0.020(3)
C37 0.076(4) 0.090(4) 0.068(4) -0.007(3) -0.011(3) -0.025(3)
C38 0.078(4) 0.076(4) 0.063(4) -0.003(3) 0.005(3) -0.022(3)
C42 0.082(5) 0.116(6) 0.119(6) 0.041(5) 0.003(4) -0.005(5)
C43 0.067(4) 0.097(5) 0.075(4) 0.005(3) -0.011(3) -0.022(3)
C44 0.071(4) 0.096(4) 0.061(4) 0.001(3) -0.006(3) -0.024(3)
C45 0.094(4) 0.104(5) 0.068(4) -0.011(4) 0.010(3) -0.038(4)
C46 0.101(5) 0.087(4) 0.070(5) 0.000(3) 0.004(4) -0.014(4)
C47 0.094(5) 0.127(6) 0.061(4) -0.002(4) -0.001(4) 0.016(4)
C48 0.092(5) 0.133(6) 0.071(5) -0.017(4) -0.021(3) -0.030(4)
C49 0.088(4) 0.114(5) 0.073(5) -0.005(4) -0.012(3) -0.040(4)
C50 0.098(5) 0.087(4) 0.065(4) -0.008(4) -0.012(3) -0.015(4)
C51 0.123(6) 0.116(6) 0.062(4) -0.010(4) 0.007(4) -0.003(5)
C52 0.169(8) 0.105(6) 0.086(6) -0.016(5) -0.012(6) 0.033(6)
C53 0.230(13) 0.095(6) 0.118(8) -0.002(6) -0.032(8) -0.017(8)
C54 0.179(9) 0.095(7) 0.121(7) 0.002(5) 0.011(7) -0.032(6)
C55 0.120(5) 0.081(5) 0.088(5) 0.012(4) 0.012(4) -0.028(4)
C39 0.102(5) 0.099(5) 0.084(5) -0.010(4) -0.019(4) -0.027(4)
C40 0.128(7) 0.082(5) 0.128(6) -0.019(4) -0.013(5) -0.030(5)
C41 0.129(8) 0.089(6) 0.135(7) 0.006(5) 0.027(6) -0.026(5)

loop_
_atom_type_symbol
_atom_type_description
_atom_type_scat_dispersion_real
_atom_type_scat_dispersion_imag
_atom_type_scat_source
C C 0.0181 0.0091 'International Tables Vol C Tables 4.2.6.8 and 6.1.1.4'
H H 0.0000 0.0000 'International Tables Vol C Tables 4.2.6.8 and 6.1.1.4'
N N 0.0311 0.0180 'International Tables Vol C Tables 4.2.6.8 and 6.1.1.4'

loop_
_geom_angle_atom_site_label_1
_geom_angle_atom_site_label_2
_geom_angle_atom_site_label_3
_geom_angle
_geom_angle_site_symmetry_1
_geom_angle_site_symmetry_3
C1 N1 C2 106.3(5) . .
C1 N1 C18 128.5(5) . .
C2 N1 C18 125.2(4) . .
C1 N2 C3 104.6(4) . .
N2 C1 N1 112.2(5) . .
N2 C1 C24 121.6(5) . .
N1 C1 C24 126.1(6) . .
C3 C2 N1 105.1(4) . .
C3 C2 C15 121.9(5) . .
N1 C2 C15 133.0(5) . .
C2 C3 N2 111.7(4) . .
C2 C3 C4 122.6(5) . .
N2 C3 C4 125.7(5) . .
C5 C4 C17 119.8(6) . .
C5 C4 C3 124.2(5) . .
C17 C4 C3 116.0(5) . .
C6 C5 C4 119.4(6) . .
C6 C5 H5 120.3 . .
C4 C5 H5 120.3 . .
C7 C6 C5 121.1(7) . .
C7 C6 H6 119.5 . .
C5 C6 H6 119.5 . .
C6 C7 C8 122.3(6) . .
C6 C7 H7 118.8 . .
C8 C7 H7 118.8 . .
C7 C8 C17 118.1(6) . .
C7 C8 C9 122.0(7) . .
C17 C8 C9 119.8(7) . .
C10 C9 C8 119.7(6) . .
C10 C9 H9 120.2 . .
C8 C9 H9 120.2 . .
C9 C10 C11 122.6(6) . .
C9 C10 H10 118.7 . .
C11 C10 H10 118.7 . .
C10 C11 C12 121.2(6) . .
C10 C11 C16 120.7(6) . .
C12 C11 C16 118.1(6) . .
C13 C12 C11 120.9(6) . .
C13 C12 H12 119.6 . .
C11 C12 H12 119.6 . .
C12 C13 C14 121.2(6) . .
C12 C13 H13 119.4 . .
C14 C13 H13 119.4 . .
C13 C14 C15 119.1(6) . .
C13 C14 H14 120.5 . .
C15 C14 H14 120.5 . .
C16 C15 C14 119.7(5) . .
C16 C15 C2 116.8(5) . .
C14 C15 C2 123.4(5) . .
C15 C16 C11 120.9(6) . .
C15 C16 C17 121.4(5) . .
C11 C16 C17 117.7(5) . .
C8 C17 C4 119.2(6) . .
C8 C17 C16 119.5(5) . .
C4 C17 C16 121.3(5) . .
C23 C18 C19 120.1(7) . .
C23 C18 N1 120.2(7) . .
C19 C18 N1 119.7(6) . .
C20 C19 C18 119.2(8) . .
C20 C19 H19 120.4 . .
C18 C19 H19 120.4 . .
C19 C20 C21 118.8(11) . .
C19 C20 H20 120.6 . .
C21 C20 H20 120.6 . .
C22 C21 C20 122.0(12) . .
C22 C21 H21 119.0 . .
C20 C21 H21 119.0 . .
C23 C22 C21 116.4(14) . .
C23 C22 H22 121.8 . .
C21 C22 H22 121.8 . .
C22 C23 C18 123.2(10) . .
C22 C23 H23 118.4 . .
C18 C23 H23 118.4 . .
C29 C24 C25 115.3(6) . .
C29 C24 C1 119.3(6) . .
C25 C24 C1 125.3(6) . .
C24 C25 C26 120.2(6) . .
C24 C25 H25 119.9 . .
C26 C25 H25 119.9 . .
C27 C26 C25 124.5(7) . .
C27 C26 H26 117.8 . .
C25 C26 H26 117.8 . .
C26 C27 C28 114.5(6) . .
C26 C27 C30 123.5(6) . .
C28 C27 C30 122.0(6) . .
C27 C28 C29 122.2(6) . .
C27 C28 H28 118.9 . .
C29 C28 H28 118.9 . .
C24 C29 C28 123.1(7) . .
C24 C29 H29 118.4 . .
C28 C29 H29 118.4 . .
C31 C30 C35 116.4(5) . .
C31 C30 C27 122.6(5) . .
C35 C30 C27 121.0(6) . .
C32 C31 C30 123.1(5) . .
C32 C31 H31 118.5 . .
C30 C31 H31 118.5 . .
C31 C32 C33 121.3(5) . .
C31 C32 H32 119.4 . .
C33 C32 H32 119.4 . .
C34 C33 C32 116.6(5) . .
C34 C33 C36 119.9(5) . .
C32 C33 C36 123.5(5) . .
C33 C34 C35 122.3(6) . .
C33 C34 H34 118.8 . .
C35 C34 H34 118.8 . .
C34 C35 C30 120.2(6) . .
C34 C35 H35 119.9 . .
C30 C35 H35 119.9 . .
C37 C36 C33 122.8(5) . .
C37 C36 C38 122.4(5) . .
C33 C36 C38 114.9(5) . .
C36 C37 C50 122.8(5) . .
C36 C37 C44 122.0(5) . .
C50 C37 C44 115.2(5) . .
C39 C38 C43 116.2(6) . .
C39 C38 C36 123.0(6) . .
C43 C38 C36 120.6(5) . .
C41 C42 C43 121.7(8) . .
C41 C42 H42 119.1 . .
C43 C42 H42 119.1 . .
C42 C43 C38 119.5(7) . .
C42 C43 H43 120.2 . .
C38 C43 H43 120.2 . .
C45 C44 C49 117.2(5) . .
C45 C44 C37 122.6(6) . .
C49 C44 C37 120.2(5) . .
C44 C45 C46 122.2(6) . .
C44 C45 H45 118.9 . .
C46 C45 H45 118.9 . .
C45 C46 C47 118.4(6) . .
C45 C46 H46 120.8 . .
C47 C46 H46 120.8 . .
C48 C47 C46 120.7(6) . .
C48 C47 H47 119.7 . .
C46 C47 H47 119.7 . .
C47 C48 C49 119.7(7) . .
C47 C48 H48 120.2 . .
C49 C48 H48 120.2 . .
C48 C49 C44 121.7(6) . .
C48 C49 H49 119.1 . .
C44 C49 H49 119.1 . .
C55 C50 C51 116.0(6) . .
C55 C50 C37 123.2(6) . .
C51 C50 C37 120.8(6) . .
C50 C51 C52 121.4(8) . .
C50 C51 H51 119.3 . .
C52 C51 H51 119.3 . .
C53 C52 C51 118.0(9) . .
C53 C52 H52 121.0 . .
C51 C52 H52 121.0 . .
C52 C53 C54 122.1(9) . .
C52 C53 H53 119.0 . .
C54 C53 H53 119.0 . .
C55 C54 C53 117.0(9) . .
C55 C54 H54 121.5 . .
C53 C54 H54 121.5 . .
C54 C55 C50 125.6(8) . .
C54 C55 H55 117.2 . .
C50 C55 H55 117.2 . .
C40 C39 C38 124.4(7) . .
C40 C39 H39 117.8 . .
C38 C39 H39 117.8 . .
C39 C40 C41 119.5(7) . .
C39 C40 H40 120.3 . .
C41 C40 H40 120.3 . .
C42 C41 C40 118.6(8) . .
C42 C41 H41 120.7 . .
C40 C41 H41 120.7 . .

loop_
_geom_bond_atom_site_label_1
_geom_bond_atom_site_label_2
_geom_bond_distance
_geom_bond_site_symmetry_2
N1 C1 1.373(7) .
N1 C2 1.390(7) .
N1 C18 1.407(7) .
N2 C1 1.323(7) .
N2 C3 1.370(6) .
C1 C24 1.482(8) .
C2 C3 1.367(7) .
C2 C15 1.437(7) .
C3 C4 1.442(8) .
C4 C5 1.404(8) .
C4 C17 1.413(8) .
C5 C6 1.368(9) .
C5 H5 0.9300 .
C6 C7 1.350(10) .
C6 H6 0.9300 .
C7 C8 1.389(9) .
C7 H7 0.9300 .
C8 C17 1.411(8) .
C8 C9 1.433(9) .
C9 C10 1.340(9) .
C9 H9 0.9300 .
C10 C11 1.384(9) .
C10 H10 0.9300 .
C11 C12 1.408(9) .
C11 C16 1.424(8) .
C12 C13 1.385(9) .
C12 H12 0.9300 .
C13 C14 1.400(8) .
C13 H13 0.9300 .
C14 C15 1.418(7) .
C14 H14 0.9300 .
C15 C16 1.401(8) .
C16 C17 1.439(8) .
C18 C23 1.369(11) .
C18 C19 1.391(9) .
C19 C20 1.388(10) .
C19 H19 0.9300 .
C20 C21 1.408(17) .
C20 H20 0.9300 .
C21 C22 1.395(19) .
C21 H21 0.9300 .
C22 C23 1.369(13) .
C22 H22 0.9300 .
C23 H23 0.9300 .
C24 C29 1.337(8) .
C24 C25 1.351(9) .
C25 C26 1.405(10) .
C25 H25 0.9300 .
C26 C27 1.313(8) .
C26 H26 0.9300 .
C27 C28 1.347(9) .
C27 C30 1.469(8) .
C28 C29 1.381(9) .
C28 H28 0.9300 .
C29 H29 0.9300 .
C30 C31 1.382(8) .
C30 C35 1.417(8) .
C31 C32 1.377(8) .
C31 H31 0.9300 .
C32 C33 1.404(8) .
C32 H32 0.9300 .
C33 C34 1.388(8) .
C33 C36 1.475(8) .
C34 C35 1.405(8) .
C34 H34 0.9300 .
C35 H35 0.9300 .
C36 C37 1.339(8) .
C36 C38 1.491(8) .
C37 C50 1.500(8) .
C37 C44 1.503(8) .
C38 C39 1.367(8) .
C38 C43 1.401(8) .
C42 C41 1.367(12) .
C42 C43 1.385(9) .
C42 H42 0.9300 .
C43 H43 0.9300 .
C44 C45 1.365(8) .
C44 C49 1.401(8) .
C45 C46 1.368(8) .
C45 H45 0.9300 .
C46 C47 1.398(10) .
C46 H46 0.9300 .
C47 C48 1.350(10) .
C47 H47 0.9300 .
C48 C49 1.357(9) .
C48 H48 0.9300 .
C49 H49 0.9300 .
C50 C55 1.368(9) .
C50 C51 1.377(9) .
C51 C52 1.384(10) .
C51 H51 0.9300 .
C52 C53 1.334(14) .
C52 H52 0.9300 .
C53 C54 1.403(13) .
C53 H53 0.9300 .
C54 C55 1.291(9) .
C54 H54 0.9300 .
C55 H55 0.9300 .
C39 C40 1.349(9) .
C39 H39 0.9300 .
C40 C41 1.368(11) .
C40 H40 0.9300 .
C41 H41 0.9300 .

loop_
_geom_torsion_atom_site_label_1
_geom_torsion_atom_site_label_2
_geom_torsion_atom_site_label_3
_geom_torsion_atom_site_label_4
_geom_torsion
_geom_torsion_site_symmetry_1
_geom_torsion_site_symmetry_2
_geom_torsion_site_symmetry_3
_geom_torsion_site_symmetry_4
C3 N2 C1 N1 -1.0(6) . . . .
C3 N2 C1 C24 176.6(5) . . . .
C2 N1 C1 N2 0.9(7) . . . .
C18 N1 C1 N2 -178.5(6) . . . .
C2 N1 C1 C24 -176.6(6) . . . .
C18 N1 C1 C24 4.0(10) . . . .
C1 N1 C2 C3 -0.3(6) . . . .
C18 N1 C2 C3 179.1(5) . . . .
C1 N1 C2 C15 178.6(6) . . . .
C18 N1 C2 C15 -2.0(10) . . . .
N1 C2 C3 N2 -0.3(6) . . . .
C15 C2 C3 N2 -179.4(5) . . . .
N1 C2 C3 C4 178.6(5) . . . .
C15 C2 C3 C4 -0.4(8) . . . .
C1 N2 C3 C2 0.8(6) . . . .
C1 N2 C3 C4 -178.1(5) . . . .
C2 C3 C4 C5 178.4(5) . . . .
N2 C3 C4 C5 -2.7(9) . . . .
C2 C3 C4 C17 0.1(8) . . . .
N2 C3 C4 C17 178.9(5) . . . .
C17 C4 C5 C6 -0.8(9) . . . .
C3 C4 C5 C6 -179.1(6) . . . .
C4 C5 C6 C7 0.0(11) . . . .
C5 C6 C7 C8 -1.0(11) . . . .
C6 C7 C8 C17 2.7(10) . . . .
C6 C7 C8 C9 -178.4(7) . . . .
C7 C8 C9 C10 179.8(7) . . . .
C17 C8 C9 C10 -1.3(10) . . . .
C8 C9 C10 C11 2.7(11) . . . .
C9 C10 C11 C12 179.1(6) . . . .
C9 C10 C11 C16 -2.6(10) . . . .
C10 C11 C12 C13 -179.8(6) . . . .
C16 C11 C12 C13 1.9(9) . . . .
C11 C12 C13 C14 -2.1(10) . . . .
C12 C13 C14 C15 1.5(9) . . . .
C13 C14 C15 C16 -0.8(8) . . . .
C13 C14 C15 C2 -177.3(5) . . . .
C3 C2 C15 C16 2.0(8) . . . .
N1 C2 C15 C16 -176.8(6) . . . .
C3 C2 C15 C14 178.6(5) . . . .
N1 C2 C15 C14 -0.2(9) . . . .
C14 C15 C16 C11 0.7(8) . . . .
C2 C15 C16 C11 177.4(5) . . . .
C14 C15 C16 C17 180.0(5) . . . .
C2 C15 C16 C17 -3.3(8) . . . .
C10 C11 C16 C15 -179.5(6) . . . .
C12 C11 C16 C15 -1.2(8) . . . .
C10 C11 C16 C17 1.1(8) . . . .
C12 C11 C16 C17 179.5(5) . . . .
C7 C8 C17 C4 -3.4(8) . . . .
C9 C8 C17 C4 177.7(6) . . . .
C7 C8 C17 C16 178.9(5) . . . .
C9 C8 C17 C16 -0.1(8) . . . .
C5 C4 C17 C8 2.5(8) . . . .
C3 C4 C17 C8 -179.1(5) . . . .
C5 C4 C17 C16 -179.8(5) . . . .
C3 C4 C17 C16 -1.4(8) . . . .
C15 C16 C17 C8 -179.2(5) . . . .
C11 C16 C17 C8 0.2(8) . . . .
C15 C16 C17 C4 3.1(8) . . . .
C11 C16 C17 C4 -177.5(5) . . . .
C1 N1 C18 C23 -89.5(9) . . . .
C2 N1 C18 C23 91.3(7) . . . .
C1 N1 C18 C19 91.9(7) . . . .
C2 N1 C18 C19 -87.3(8) . . . .
C23 C18 C19 C20 -0.3(10) . . . .
N1 C18 C19 C20 178.4(6) . . . .
C18 C19 C20 C21 1.2(13) . . . .
C19 C20 C21 C22 -3.8(19) . . . .
C20 C21 C22 C23 5(2) . . . .
C21 C22 C23 C18 -4.4(18) . . . .
C19 C18 C23 C22 2.0(13) . . . .
N1 C18 C23 C22 -176.7(8) . . . .
N2 C1 C24 C29 -16.5(10) . . . .
N1 C1 C24 C29 160.8(7) . . . .
N2 C1 C24 C25 163.5(8) . . . .
N1 C1 C24 C25 -19.3(11) . . . .
C29 C24 C25 C26 -0.5(14) . . . .
C1 C24 C25 C26 179.5(8) . . . .
C24 C25 C26 C27 4.3(17) . . . .
C25 C26 C27 C28 -5.8(15) . . . .
C25 C26 C27 C30 176.9(9) . . . .
C26 C27 C28 C29 4.2(13) . . . .
C30 C27 C28 C29 -178.5(8) . . . .
C25 C24 C29 C28 -1.0(13) . . . .
C1 C24 C29 C28 179.0(8) . . . .
C27 C28 C29 C24 -0.9(15) . . . .
C26 C27 C30 C31 -26.4(12) . . . .
C28 C27 C30 C31 156.6(7) . . . .
C26 C27 C30 C35 151.5(8) . . . .
C28 C27 C30 C35 -25.5(11) . . . .
C35 C30 C31 C32 0.6(10) . . . .
C27 C30 C31 C32 178.6(6) . . . .
C30 C31 C32 C33 1.7(10) . . . .
C31 C32 C33 C34 -2.3(10) . . . .
C31 C32 C33 C36 177.2(6) . . . .
C32 C33 C34 C35 0.6(10) . . . .
C36 C33 C34 C35 -178.9(6) . . . .
C33 C34 C35 C30 1.7(11) . . . .
C31 C30 C35 C34 -2.3(10) . . . .
C27 C30 C35 C34 179.7(6) . . . .
C34 C33 C36 C37 -136.9(7) . . . .
C32 C33 C36 C37 43.6(9) . . . .
C34 C33 C36 C38 43.1(8) . . . .
C32 C33 C36 C38 -136.4(6) . . . .
C33 C36 C37 C50 11.1(9) . . . .
C38 C36 C37 C50 -168.9(5) . . . .
C33 C36 C37 C44 -170.5(5) . . . .
C38 C36 C37 C44 9.5(9) . . . .
C37 C36 C38 C39 -133.4(7) . . . .
C33 C36 C38 C39 46.6(7) . . . .
C37 C36 C38 C43 52.4(8) . . . .
C33 C36 C38 C43 -127.6(6) . . . .
C41 C42 C43 C38 -1.0(10) . . . .
C39 C38 C43 C42 2.3(9) . . . .
C36 C38 C43 C42 176.9(5) . . . .
C36 C37 C44 C45 49.6(9) . . . .
C50 C37 C44 C45 -131.9(6) . . . .
C36 C37 C44 C49 -131.1(7) . . . .
C50 C37 C44 C49 47.4(8) . . . .
C49 C44 C45 C46 0.7(10) . . . .
C37 C44 C45 C46 180.0(6) . . . .
C44 C45 C46 C47 0.0(10) . . . .
C45 C46 C47 C48 -1.3(10) . . . .
C46 C47 C48 C49 1.8(11) . . . .
C47 C48 C49 C44 -1.1(11) . . . .
C45 C44 C49 C48 -0.1(10) . . . .
C37 C44 C49 C48 -179.5(6) . . . .
C36 C37 C50 C55 55.5(9) . . . .
C44 C37 C50 C55 -123.0(7) . . . .
C36 C37 C50 C51 -125.1(7) . . . .
C44 C37 C50 C51 56.4(8) . . . .
C55 C50 C51 C52 -1.3(11) . . . .
C37 C50 C51 C52 179.3(7) . . . .
C50 C51 C52 C53 1.3(13) . . . .
C51 C52 C53 C54 0.0(16) . . . .
C52 C53 C54 C55 -1.2(16) . . . .
C53 C54 C55 C50 1.2(14) . . . .
C51 C50 C55 C54 0.0(12) . . . .
C37 C50 C55 C54 179.4(7) . . . .
C43 C38 C39 C40 -3.2(10) . . . .
C36 C38 C39 C40 -177.6(6) . . . .
C38 C39 C40 C41 2.6(12) . . . .
C43 C42 C41 C40 0.4(12) . . . .
C39 C40 C41 C42 -1.1(13) . . . .
